data_7059261
loop_
_publ_author_name
'Biswas, Nirmalendu'
'Bera, Sachinath'
'Sepay, Nayim'
'Pal, Amrita'
'Halder, Tanmoy'
'Ray, Sudipta'
'Acharyya, Swarnali'
'Biswas, Anup Kumar'
'Drew, Michael G. B.'
'Ghosh, Tapas'

_publ_section_title
;
 Simultaneous formation of non-oxidovanadium(iv) and oxidovanadium(v)
 complexes incorporating phenol-based hydrazone ligands in aerobic
 conditions
;
_journal_issue 9
_journal_name_full 'New Journal of Chemistry'
_journal_page_first 3700
_journal_page_last 3716
_journal_paper_doi 10.1039/C9NJ06114B
_journal_volume 44
_journal_year 2020
_chemical_formula_sum 'C32 H30 N6 O6 V'
_chemical_formula_weight 645.56
_space_group_crystal_system monoclinic
_space_group_IT_number 15
_space_group_name_Hall '-I 2ya'
_space_group_name_H-M_alt 'I 1 2/a 1'
_atom_sites_solution_hydrogens mixed
_audit_creation_method SHELXL-2016/6
_audit_update_record
;
2018-06-25 deposited with the CCDC.	2020-01-31 downloaded from the CCDC.
;
_cell_angle_alpha 90
_cell_angle_beta 92.035(8)
_cell_angle_gamma 90
_cell_formula_units_Z 4
_cell_length_a 11.0164(9)
_cell_length_b 9.5390(9)
_cell_length_c 27.584(2)
_cell_measurement_temperature 293(2)
_cell_volume 2896.8(4)
_computing_structure_refinement 'SHELXL-2016/6 (Sheldrick, 2016)'
_diffrn_ambient_temperature 293(2)
_diffrn_measured_fraction_theta_full 0.941
_diffrn_measured_fraction_theta_max 0.941
_diffrn_radiation_type MoK\a
_diffrn_radiation_wavelength 0.71073
_diffrn_reflns_av_R_equivalents 0.1178
_diffrn_reflns_av_unetI/netI 0.1887
_diffrn_reflns_Laue_measured_fraction_full 0.941
_diffrn_reflns_Laue_measured_fraction_max 0.941
_diffrn_reflns_limit_h_max 12
_diffrn_reflns_limit_h_min -10
_diffrn_reflns_limit_k_max 11
_diffrn_reflns_limit_k_min -7
_diffrn_reflns_limit_l_max 32
_diffrn_reflns_limit_l_min -31
_diffrn_reflns_number 4539
_diffrn_reflns_point_group_measured_fraction_full 0.941
_diffrn_reflns_point_group_measured_fraction_max 0.941
_diffrn_reflns_theta_full 24.997
_diffrn_reflns_theta_max 24.996
_diffrn_reflns_theta_min 3.158
_exptl_absorpt_coefficient_mu 0.400
_exptl_crystal_density_diffrn 1.480
_exptl_crystal_F_000 1340
_refine_diff_density_max 0.359
_refine_diff_density_min -0.355
_refine_diff_density_rms 0.086
_refine_ls_extinction_method none
_refine_ls_goodness_of_fit_ref 1.060
_refine_ls_hydrogen_treatment mixed
_refine_ls_matrix_type full
_refine_ls_number_parameters 212
_refine_ls_number_reflns 2413
_refine_ls_number_restraints 8
_refine_ls_restrained_S_all 1.059
_refine_ls_R_factor_all 0.1716
_refine_ls_R_factor_gt 0.1015
_refine_ls_shift/su_max 0.000
_refine_ls_shift/su_mean 0.000
_refine_ls_structure_factor_coef Fsqd
_refine_ls_weighting_details 'w=1/[\s^2^(Fo^2^)+(0.0059P)^2^] where P=(Fo^2^+2Fc^2^)/3'
_refine_ls_weighting_scheme calc
_refine_ls_wR_factor_gt 0.1211
_refine_ls_wR_factor_ref 0.1430
_reflns_Friedel_coverage 0.000
_reflns_number_gt 1473
_reflns_number_total 2413
_reflns_threshold_expression 'I > 2\s(I)'
_cod_data_source_file c9nj06114b2.cif
_cod_data_source_block 3
_cod_depositor_comments
;Adding full bibliography for 7059256--7059262.cif.

 Adding full bibliography for 7059256--7059262.cif.
;
_cod_original_cell_volume 2896.9(4)
_cod_original_sg_symbol_H-M 'I 2/a'
_cod_database_code 7059261
_shelx_shelxl_version_number 2016/6
_shelx_space_group_comment
;
The symmetry employed for this shelxl refinement is uniquely defined
by the following loop, which should always be used as a source of
symmetry information in preference to the above space-group names.
They are only intended as comments.
;

loop_
_space_group_symop_operation_xyz
'x, y, z'
'-x+1/2, y, -z'
'x+1/2, y+1/2, z+1/2'
'-x+1, y+1/2, -z+1/2'
'-x, -y, -z'
'x-1/2, -y, z'
'-x+1/2, -y+1/2, -z+1/2'
'x, -y+1/2, z+1/2'

loop_
_atom_site_label
_atom_site_type_symbol
_atom_site_fract_x
_atom_site_fract_y
_atom_site_fract_z
_atom_site_U_iso_or_equiv
_atom_site_adp_type
_atom_site_occupancy
_atom_site_site_symmetry_order
_atom_site_calc_flag
_atom_site_refinement_flags_posn
_atom_site_refinement_flags_adp
_atom_site_refinement_flags_occupancy
V1 V 0.750000 0.12387(17) 0.500000 0.0160(4) Uani 1 2 d S T P
O1 O 0.8349(4) -0.0209(4) 0.53238(15) 0.0178(11) Uani 1 1 d . . .
O2 O 0.7826(4) 0.1942(4) 0.43714(15) 0.0192(11) Uani 1 1 d . . .
O4 O 1.0925(4) 0.0213(5) 0.70582(16) 0.0299(13) Uani 1 1 d . . .
N1 N 0.9171(5) 0.2256(5) 0.50746(19) 0.0178(13) Uani 1 1 d . . .
N2 N 0.9488(5) 0.3104(5) 0.46841(19) 0.0216(14) Uani 1 1 d . . .
N3 N 1.0699(6) 0.4730(7) 0.4052(2) 0.0348(18) Uani 1 1 d D . .
H3A H 1.068(6) 0.449(7) 0.4356(10) 0.042 Uiso 1 1 d D U .
H3B H 1.130(4) 0.520(7) 0.394(2) 0.042 Uiso 1 1 d D U .
C1 C 0.9782(6) 0.1134(7) 0.5814(2) 0.0194(16) Uani 1 1 d . . .
C2 C 0.9009(6) -0.0038(7) 0.5732(2) 0.0206(17) Uani 1 1 d . . .
C3 C 0.8947(6) -0.1050(7) 0.6089(2) 0.0221(17) Uani 1 1 d . . .
H3 H 0.845298 -0.182893 0.603423 0.026 Uiso 1 1 calc R U .
C4 C 0.9591(6) -0.0938(7) 0.6520(2) 0.0226(18) Uani 1 1 d . . .
H4 H 0.953058 -0.163460 0.675384 0.027 Uiso 1 1 calc R U .
C5 C 1.0343(6) 0.0230(7) 0.6610(2) 0.0219(18) Uani 1 1 d . . .
C6 C 1.0424(5) 0.1226(7) 0.6262(2) 0.0206(16) Uani 1 1 d . . .
H6 H 1.092372 0.199695 0.632154 0.025 Uiso 1 1 calc R U .
C7 C 0.9975(6) 0.2154(6) 0.5433(2) 0.0167(16) Uani 1 1 d . U .
C8 C 0.8717(6) 0.2842(7) 0.4325(3) 0.0226(17) Uani 1 1 d . . .
C9 C 0.8807(6) 0.3521(7) 0.3848(2) 0.0185(17) Uani 1 1 d . . .
C10 C 0.9783(6) 0.4393(7) 0.3726(3) 0.0252(18) Uani 1 1 d . . .
C11 C 0.9804(7) 0.4910(7) 0.3251(3) 0.033(2) Uani 1 1 d . . .
H11 H 1.043006 0.550748 0.316758 0.040 Uiso 1 1 calc R U .
C12 C 0.8939(7) 0.4567(8) 0.2910(3) 0.036(2) Uani 1 1 d . . .
H12 H 0.899018 0.490742 0.259530 0.043 Uiso 1 1 calc R U .
C13 C 0.7975(6) 0.3704(8) 0.3030(2) 0.0302(19) Uani 1 1 d . . .
H13 H 0.737561 0.347429 0.279723 0.036 Uiso 1 1 calc R U .
C14 C 0.7917(6) 0.3199(7) 0.3491(2) 0.0237(18) Uani 1 1 d . . .
H14 H 0.727064 0.262608 0.356988 0.028 Uiso 1 1 calc R U .
C15 C 1.1133(5) 0.2977(7) 0.5428(2) 0.0253(18) Uani 1 1 d . . .
H15A H 1.178584 0.237199 0.534041 0.038 Uiso 1 1 calc R U .
H15B H 1.130499 0.336276 0.574440 0.038 Uiso 1 1 calc R U .
H15C H 1.104874 0.372356 0.519583 0.038 Uiso 1 1 calc R U .
C16 C 1.1534(6) 0.1459(7) 0.7197(3) 0.038(2) Uani 1 1 d . . .
H16A H 1.181213 0.138913 0.752969 0.057 Uiso 1 1 calc R U .
H16B H 1.098831 0.223872 0.715946 0.057 Uiso 1 1 calc R U .
H16C H 1.221731 0.159591 0.699532 0.057 Uiso 1 1 calc R U .

loop_
_atom_site_aniso_label
_atom_site_aniso_U_11
_atom_site_aniso_U_22
_atom_site_aniso_U_33
_atom_site_aniso_U_23
_atom_site_aniso_U_13
_atom_site_aniso_U_12
V1 0.0144(9) 0.0149(9) 0.0189(9) 0.000 0.0020(8) 0.000
O1 0.020(3) 0.015(3) 0.018(3) -0.002(2) -0.003(2) 0.004(2)
O2 0.015(3) 0.026(3) 0.017(2) 0.006(2) 0.006(2) -0.005(2)
O4 0.038(3) 0.030(3) 0.021(3) -0.001(2) -0.011(3) -0.004(3)
N1 0.018(3) 0.015(3) 0.021(3) -0.004(3) 0.002(3) 0.000(3)
N2 0.021(3) 0.021(3) 0.022(3) 0.005(3) -0.001(3) -0.003(3)
N3 0.034(4) 0.035(4) 0.035(4) 0.000(4) -0.001(4) -0.012(3)
C1 0.020(4) 0.017(4) 0.022(4) -0.008(3) 0.002(3) 0.009(3)
C2 0.023(4) 0.017(4) 0.022(4) -0.004(3) -0.003(4) 0.001(3)
C3 0.027(4) 0.014(4) 0.025(4) 0.000(3) 0.002(4) -0.003(3)
C4 0.027(4) 0.017(4) 0.023(4) 0.003(3) -0.002(4) 0.005(3)
C5 0.024(4) 0.023(4) 0.018(4) -0.012(3) -0.004(4) 0.014(3)
C6 0.020(4) 0.019(4) 0.023(4) 0.000(3) -0.001(3) -0.001(3)
C7 0.013(3) 0.011(3) 0.026(4) -0.011(3) 0.003(3) 0.002(3)
C8 0.018(4) 0.020(4) 0.030(4) -0.010(3) 0.006(4) 0.006(3)
C9 0.020(4) 0.020(4) 0.016(4) 0.002(3) 0.000(3) 0.000(3)
C10 0.024(4) 0.021(4) 0.030(5) 0.005(3) 0.002(4) 0.004(3)
C11 0.036(5) 0.028(5) 0.036(5) 0.015(4) 0.013(4) -0.004(4)
C12 0.046(5) 0.036(5) 0.026(5) 0.015(4) 0.010(5) 0.011(4)
C13 0.031(5) 0.039(5) 0.022(4) 0.002(4) 0.009(4) 0.003(4)
C14 0.016(4) 0.032(4) 0.024(4) 0.001(3) 0.010(4) 0.006(3)
C15 0.025(4) 0.030(4) 0.022(4) 0.004(3) 0.006(4) 0.002(3)
C16 0.041(5) 0.041(5) 0.031(5) -0.006(4) -0.013(4) -0.004(4)

loop_
_atom_type_symbol
_atom_type_description
_atom_type_scat_dispersion_real
_atom_type_scat_dispersion_imag
_atom_type_scat_source
C C 0.0033 0.0016 'International Tables Vol C Tables 4.2.6.8 and 6.1.1.4'
H H 0.0000 0.0000 'International Tables Vol C Tables 4.2.6.8 and 6.1.1.4'
N N 0.0061 0.0033 'International Tables Vol C Tables 4.2.6.8 and 6.1.1.4'
O O 0.0106 0.0060 'International Tables Vol C Tables 4.2.6.8 and 6.1.1.4'
V V 0.3005 0.5294 'International Tables Vol C Tables 4.2.6.8 and 6.1.1.4'

loop_
_geom_angle_atom_site_label_1
_geom_angle_atom_site_label_2
_geom_angle_atom_site_label_3
_geom_angle
_geom_angle_site_symmetry_1
_geom_angle_site_symmetry_3
O1 V1 O1 85.2(3) 2_656 .
O1 V1 O2 86.17(18) 2_656 .
O1 V1 O2 125.84(18) . .
O1 V1 O2 125.83(18) 2_656 2_656
O1 V1 O2 86.17(18) . 2_656
O2 V1 O2 138.7(3) . 2_656
O1 V1 N1 144.4(2) 2_656 .
O1 V1 N1 82.66(19) . .
O2 V1 N1 74.42(19) . .
O2 V1 N1 86.6(2) 2_656 .
O1 V1 N1 82.65(19) 2_656 2_656
O1 V1 N1 144.4(2) . 2_656
O2 V1 N1 86.60(19) . 2_656
O2 V1 N1 74.42(19) 2_656 2_656
N1 V1 N1 124.5(3) . 2_656
C2 O1 V1 124.1(4) . .
C8 O2 V1 119.0(4) . .
C5 O4 C16 115.9(5) . .
C7 N1 N2 116.3(5) . .
C7 N1 V1 127.8(4) . .
N2 N1 V1 115.9(4) . .
C8 N2 N1 107.4(5) . .
C10 N3 H3A 122(5) . .
C10 N3 H3B 116(5) . .
H3A N3 H3B 121(7) . .
C6 C1 C2 118.0(6) . .
C6 C1 C7 120.8(6) . .
C2 C1 C7 121.0(6) . .
O1 C2 C3 118.5(6) . .
O1 C2 C1 122.6(6) . .
C3 C2 C1 118.8(6) . .
C4 C3 C2 121.8(6) . .
C4 C3 H3 119.1 . .
C2 C3 H3 119.1 . .
C3 C4 C5 120.0(6) . .
C3 C4 H4 120.0 . .
C5 C4 H4 120.0 . .
C6 C5 O4 127.3(6) . .
C6 C5 C4 118.9(6) . .
O4 C5 C4 113.8(6) . .
C5 C6 C1 122.4(6) . .
C5 C6 H6 118.8 . .
C1 C6 H6 118.8 . .
N1 C7 C1 118.9(6) . .
N1 C7 C15 120.5(6) . .
C1 C7 C15 120.3(6) . .
N2 C8 O2 121.3(6) . .
N2 C8 C9 122.0(6) . .
O2 C8 C9 116.7(6) . .
C14 C9 C10 118.9(6) . .
C14 C9 C8 117.7(6) . .
C10 C9 C8 123.3(6) . .
N3 C10 C11 119.7(7) . .
N3 C10 C9 122.3(6) . .
C11 C10 C9 118.0(6) . .
C12 C11 C10 122.0(7) . .
C12 C11 H11 119.0 . .
C10 C11 H11 119.0 . .
C11 C12 C13 120.1(7) . .
C11 C12 H12 120.0 . .
C13 C12 H12 120.0 . .
C14 C13 C12 119.4(7) . .
C14 C13 H13 120.3 . .
C12 C13 H13 120.3 . .
C13 C14 C9 121.6(7) . .
C13 C14 H14 119.2 . .
C9 C14 H14 119.2 . .
C7 C15 H15A 109.5 . .
C7 C15 H15B 109.5 . .
H15A C15 H15B 109.5 . .
C7 C15 H15C 109.5 . .
H15A C15 H15C 109.5 . .
H15B C15 H15C 109.5 . .
O4 C16 H16A 109.5 . .
O4 C16 H16B 109.5 . .
H16A C16 H16B 109.5 . .
O4 C16 H16C 109.5 . .
H16A C16 H16C 109.5 . .
H16B C16 H16C 109.5 . .

loop_
_geom_bond_atom_site_label_1
_geom_bond_atom_site_label_2
_geom_bond_distance
_geom_bond_site_symmetry_2
V1 O1 1.876(4) 2_656
V1 O1 1.877(4) .
V1 O2 1.905(4) .
V1 O2 1.905(4) 2_656
V1 N1 2.085(5) .
V1 N1 2.085(5) 2_656
O1 C2 1.329(7) .
O2 C8 1.313(7) .
O4 C5 1.372(7) .
O4 C16 1.411(7) .
N1 C7 1.308(7) .
N1 N2 1.401(7) .
N2 C8 1.306(7) .
N3 C10 1.367(9) .
N3 H3A 0.87(2) .
N3 H3B 0.87(2) .
C1 C6 1.405(8) .
C1 C2 1.418(9) .
C1 C7 1.452(9) .
C2 C3 1.382(9) .
C3 C4 1.367(8) .
C3 H3 0.9300 .
C4 C5 1.405(9) .
C4 H4 0.9300 .
C5 C6 1.357(9) .
C6 H6 0.9300 .
C7 C15 1.498(8) .
C8 C9 1.473(9) .
C9 C14 1.399(8) .
C9 C10 1.409(9) .
C10 C11 1.401(9) .
C11 C12 1.356(9) .
C11 H11 0.9300 .
C12 C13 1.393(9) .
C12 H12 0.9300 .
C13 C14 1.364(9) .
C13 H13 0.9300 .
C14 H14 0.9300 .
C15 H15A 0.9600 .
C15 H15B 0.9600 .
C15 H15C 0.9600 .
C16 H16A 0.9600 .
C16 H16B 0.9600 .
C16 H16C 0.9600 .

loop_
_geom_hbond_atom_site_label_D
_geom_hbond_atom_site_label_H
_geom_hbond_atom_site_label_A
_geom_hbond_distance_DH
_geom_hbond_distance_HA
_geom_hbond_distance_DA
_geom_hbond_angle_DHA
N3 H3A N2 0.87(2) 2.09(6) 2.719(9) 128(6)
